data_7103759
loop_
_publ_author_name
'Li, Yun-Hui'
'Su, Cheng-Yong'
'Goforth, Andrea M.'
'Shimizu, Ken D.'
'Gray, Kenneth D.'
'Smith, Mark D.'
'zur Loye, Hans-Conrad'

_publ_section_title
;
 The first "two-over/two-under" (2O/2U) 2D weave structure assembled from
 Hg-containing 1D coordination polymer chains
;
_journal_coden_ASTM CHCOFS
_journal_issue 14
_journal_name_full
;
 Chemical Communications (Cambridge, United Kingdom)
;
_journal_page_first 1630
_journal_page_last 1631
_journal_paper_doi 10.1039/b303708h
_journal_year 2003
_chemical_formula_sum 'C22 H14 Hg I2 N4 O4'
_chemical_formula_weight 852.76
_space_group_IT_number 14
_symmetry_cell_setting monoclinic
_symmetry_space_group_name_Hall '-P 2yn'
_symmetry_space_group_name_H-M 'P 1 21/n 1'
_atom_sites_solution_hydrogens geom
_atom_sites_solution_primary direct
_atom_sites_solution_secondary difmap
_audit_creation_method SHELXL-97
_cell_angle_alpha 90.00
_cell_angle_beta 103.5100(10)
_cell_angle_gamma 90.00
_cell_formula_units_Z 4
_cell_length_a 11.6675(7)
_cell_length_b 12.2256(7)
_cell_length_c 17.4437(10)
_cell_measurement_reflns_used 6781
_cell_measurement_temperature 150.0(2)
_cell_measurement_theta_max 26.392
_cell_measurement_theta_min 2.402
_cell_volume 2419.4(2)
_computing_cell_refinement 'SAINT+ NT V6.02a (Bruker, 1998)'
_computing_data_collection 'SMART NT V5.625 (Bruker, 1998)'
_computing_data_reduction 'SAINT+ NT V6.02a'
_computing_molecular_graphics 'SHELXTL V5.1 (Sheldrick, 1997)'
_computing_publication_material 'SHELXTL V5.1'
_computing_structure_refinement 'SHELXL-97 (Sheldrick, 1997)'
_computing_structure_solution 'SHELXS-97 (Sheldrick, 1990)'
_diffrn_ambient_temperature 150.0(2)
_diffrn_measured_fraction_theta_full 1.000
_diffrn_measured_fraction_theta_max 1.000
_diffrn_measurement_device_type 'Bruker SMART APEX CCD diffractometer'
_diffrn_measurement_method 'omega scans'
_diffrn_radiation_monochromator graphite
_diffrn_radiation_source 'sealed tube'
_diffrn_radiation_type MoK\a
_diffrn_radiation_wavelength 0.71073
_diffrn_reflns_av_R_equivalents 0.0462
_diffrn_reflns_av_sigmaI/netI 0.0432
_diffrn_reflns_limit_h_max 10
_diffrn_reflns_limit_h_min -14
_diffrn_reflns_limit_k_max 15
_diffrn_reflns_limit_k_min -15
_diffrn_reflns_limit_l_max 21
_diffrn_reflns_limit_l_min -20
_diffrn_reflns_number 18795
_diffrn_reflns_theta_full 26.39
_diffrn_reflns_theta_max 26.39
_diffrn_reflns_theta_min 1.91
_diffrn_standards_decay_% <1
_exptl_absorpt_coefficient_mu 8.950
_exptl_absorpt_correction_T_max 0.2603
_exptl_absorpt_correction_T_min 0.1090
_exptl_absorpt_correction_type multi-scan
_exptl_absorpt_process_details '(SADABS, Bruker, 1998)'
_exptl_crystal_colour colorless
_exptl_crystal_density_diffrn 2.341
_exptl_crystal_density_method 'not measured'
_exptl_crystal_description rhombus
_exptl_crystal_F_000 1568
_exptl_crystal_size_max 0.48
_exptl_crystal_size_mid 0.24
_exptl_crystal_size_min 0.16
_refine_diff_density_max 1.533
_refine_diff_density_min -2.003
_refine_diff_density_rms 0.159
_refine_ls_extinction_method none
_refine_ls_goodness_of_fit_ref 1.024
_refine_ls_hydrogen_treatment refU
_refine_ls_matrix_type full
_refine_ls_number_parameters 312
_refine_ls_number_reflns 4961
_refine_ls_number_restraints 0
_refine_ls_restrained_S_all 1.024
_refine_ls_R_factor_all 0.0338
_refine_ls_R_factor_gt 0.0296
_refine_ls_shift/su_max 0.001
_refine_ls_shift/su_mean 0.000
_refine_ls_structure_factor_coef Fsqd
_refine_ls_weighting_details 'calc w=1/[\s^2^(Fo^2^)+(0.0212P)^2^+0.0000P] where P=(Fo^2^+2Fc^2^)/3'
_refine_ls_weighting_scheme calc
_refine_ls_wR_factor_gt 0.0599
_refine_ls_wR_factor_ref 0.0605
_reflns_number_gt 4172
_reflns_number_total 4961
_reflns_threshold_expression >2sigma(I)
_cod_data_source_file b303708h.txt
_cod_data_source_block yhi2as
_cod_depositor_comments
;
The following automatic conversions were performed:
'_symmetry_cell_setting' value 'Monoclinic' changed to 'monoclinic'
according to '/home/saulius/struct/CIF-dictionaries/cif_core.dic'
dictionary named 'cif_core.dic' version 2.4.1 from 2010-06-29.

Automatic conversion script
Id: cif_fix_enum 1527 2010-12-29 10:47:43Z saulius 
;
_cod_original_sg_symbol_H-M P2(1)/n
_cod_database_code 7103759

loop_
_symmetry_equiv_pos_as_xyz
'x, y, z'
'-x+1/2, y+1/2, -z+1/2'
'-x, -y, -z'
'x-1/2, -y-1/2, z-1/2'

loop_
_atom_site_label
_atom_site_type_symbol
_atom_site_fract_x
_atom_site_fract_y
_atom_site_fract_z
_atom_site_U_iso_or_equiv
_atom_site_adp_type
_atom_site_occupancy
_atom_site_symmetry_multiplicity
_atom_site_calc_flag
_atom_site_refinement_flags
_atom_site_disorder_assembly
_atom_site_disorder_group
Hg Hg 0.711372(18) 0.309428(16) 0.396347(12) 0.03153(7) Uani 1 1 d . . .
I1 I 0.80447(3) 0.22232(3) 0.53695(2) 0.03544(10) Uani 1 1 d . . .
I2 I 0.52821(3) 0.31716(3) 0.27387(2) 0.04181(10) Uani 1 1 d . . .
C1 C 0.8429(4) 0.5367(4) 0.4812(3) 0.0328(12) Uani 1 1 d . . .
H1 H 0.8744 0.4851 0.5213 0.042(15) Uiso 1 1 calc R . .
C2 C 0.8735(5) 0.6449(4) 0.4946(3) 0.0333(12) Uani 1 1 d . . .
H2 H 0.9249 0.6666 0.5428 0.042(16) Uiso 1 1 calc R . .
C3 C 0.8292(4) 0.7217(4) 0.4373(3) 0.0287(11) Uani 1 1 d . . .
C4 C 0.7568(5) 0.6845(4) 0.3681(3) 0.0337(12) Uani 1 1 d . . .
H4 H 0.7253 0.7343 0.3267 0.053(18) Uiso 1 1 calc R . .
C5 C 0.7303(5) 0.5744(4) 0.3592(3) 0.0349(13) Uani 1 1 d . . .
H5 H 0.6804 0.5502 0.3111 0.058(18) Uiso 1 1 calc R . .
C6 C 0.8544(5) 0.8419(4) 0.4509(3) 0.0322(12) Uani 1 1 d . . .
H6A H 0.9233 0.8516 0.4959 0.035(14) Uiso 1 1 calc R . .
H6B H 0.8738 0.8744 0.4036 0.023(12) Uiso 1 1 calc R . .
C7 C 0.7081(4) 0.8756(4) 0.5337(3) 0.0271(11) Uani 1 1 d . . .
C8 C 0.5980(4) 0.9393(4) 0.5246(3) 0.0253(11) Uani 1 1 d . . .
C9 C 0.5799(4) 0.9961(4) 0.4541(3) 0.0249(10) Uani 1 1 d . . .
C10 C 0.6782(4) 0.9703(4) 0.4167(3) 0.0283(11) Uani 1 1 d . . .
C11 C 0.5198(4) 0.9416(4) 0.5733(3) 0.0277(11) Uani 1 1 d . . .
H11 H 0.5338 0.9032 0.6219 0.022(12) Uiso 1 1 calc R . .
N1 N 0.7715(4) 0.5007(3) 0.4153(2) 0.0301(10) Uani 1 1 d . . .
N2 N 0.7517(3) 0.8986(3) 0.4678(2) 0.0270(9) Uani 1 1 d . . .
O1 O 0.7526(3) 0.8126(3) 0.5854(2) 0.0337(8) Uani 1 1 d . . .
O2 O 0.6948(3) 1.0016(3) 0.3538(2) 0.0355(9) Uani 1 1 d . . .
C12 C 0.9187(5) 0.1823(4) 0.3331(3) 0.0302(12) Uani 1 1 d . . .
H12 H 0.8828 0.1236 0.3546 0.019(12) Uiso 1 1 calc R . .
C13 C 1.0118(4) 0.1595(4) 0.2996(3) 0.0291(11) Uani 1 1 d . . .
H13 H 1.0387 0.0864 0.2979 0.029(13) Uiso 1 1 calc R . .
C14 C 1.0664(4) 0.2444(4) 0.2682(3) 0.0266(11) Uani 1 1 d . . .
C15 C 1.0243(4) 0.3482(4) 0.2725(3) 0.0291(11) Uani 1 1 d . . .
H15 H 1.0596 0.4084 0.2522 0.043(15) Uiso 1 1 calc R . .
C16 C 0.9297(5) 0.3647(4) 0.3067(3) 0.0310(12) Uani 1 1 d . . .
H16 H 0.9010 0.4370 0.3088 0.045(16) Uiso 1 1 calc R . .
C17 C 1.1642(4) 0.2206(4) 0.2278(3) 0.0300(11) Uani 1 1 d . . .
H17A H 1.1951 0.2900 0.2112 0.029(13) Uiso 1 1 calc R . .
H17B H 1.2296 0.1827 0.2647 0.036(15) Uiso 1 1 calc R . .
C18 C 1.1567(4) 0.0454(4) 0.1474(3) 0.0289(11) Uani 1 1 d . . .
C19 C 1.0801(4) 0.0098(4) 0.0702(3) 0.0242(10) Uani 1 1 d . . .
C20 C 1.0049(4) 0.0955(4) 0.0389(3) 0.0250(11) Uani 1 1 d . . .
C21 C 1.0305(4) 0.1879(4) 0.0966(3) 0.0255(11) Uani 1 1 d . . .
C22 C 0.9227(4) 0.0894(4) -0.0317(3) 0.0271(11) Uani 1 1 d . . .
H22 H 0.8719 0.1485 -0.0523 0.018(11) Uiso 1 1 calc R . .
N3 N 0.8768(4) 0.2831(3) 0.3368(2) 0.0286(9) Uani 1 1 d . . .
N4 N 1.1194(3) 0.1519(3) 0.1591(2) 0.0261(9) Uani 1 1 d . . .
O3 O 1.2340(3) -0.0027(3) 0.1919(2) 0.0381(9) Uani 1 1 d . . .
O4 O 0.9829(3) 0.2758(3) 0.0931(2) 0.0342(8) Uani 1 1 d . . .

loop_
_atom_site_aniso_label
_atom_site_aniso_U_11
_atom_site_aniso_U_22
_atom_site_aniso_U_33
_atom_site_aniso_U_23
_atom_site_aniso_U_13
_atom_site_aniso_U_12
Hg 0.02455(12) 0.03987(11) 0.03124(12) -0.00179(9) 0.00869(9) 0.00162(9)
I1 0.0313(2) 0.04500(19) 0.03194(19) 0.00238(15) 0.01128(16) 0.00073(16)
I2 0.0283(2) 0.0552(2) 0.0389(2) 0.00076(17) 0.00177(17) -0.00153(17)
C1 0.025(3) 0.038(3) 0.033(3) 0.003(2) 0.003(2) 0.007(2)
C2 0.025(3) 0.041(3) 0.029(3) -0.002(2) -0.004(2) 0.000(2)
C3 0.019(3) 0.037(3) 0.032(3) -0.001(2) 0.010(2) 0.003(2)
C4 0.031(3) 0.038(3) 0.030(3) 0.001(2) 0.003(2) 0.006(2)
C5 0.033(3) 0.041(3) 0.028(3) -0.002(2) 0.002(2) 0.004(2)
C6 0.023(3) 0.038(3) 0.036(3) 0.000(2) 0.010(3) 0.000(2)
C7 0.023(3) 0.027(2) 0.029(3) -0.003(2) 0.001(2) -0.006(2)
C8 0.023(3) 0.026(2) 0.027(3) -0.002(2) 0.006(2) -0.003(2)
C9 0.020(3) 0.026(2) 0.029(3) -0.003(2) 0.007(2) -0.004(2)
C10 0.025(3) 0.025(2) 0.036(3) -0.004(2) 0.008(2) -0.004(2)
C11 0.032(3) 0.025(2) 0.026(3) 0.001(2) 0.006(2) -0.002(2)
N1 0.024(2) 0.038(2) 0.028(2) -0.0012(19) 0.0042(19) 0.0079(19)
N2 0.020(2) 0.029(2) 0.033(2) -0.0008(18) 0.0073(19) -0.0002(18)
O1 0.027(2) 0.0400(19) 0.032(2) 0.0028(16) 0.0037(17) 0.0018(16)
O2 0.035(2) 0.0386(19) 0.036(2) 0.0047(17) 0.0154(18) 0.0026(17)
C12 0.026(3) 0.038(3) 0.028(3) 0.000(2) 0.009(2) -0.004(2)
C13 0.025(3) 0.034(3) 0.027(3) -0.004(2) 0.005(2) 0.002(2)
C14 0.017(3) 0.039(3) 0.022(3) -0.004(2) 0.001(2) -0.001(2)
C15 0.022(3) 0.040(3) 0.026(3) -0.003(2) 0.006(2) -0.003(2)
C16 0.030(3) 0.036(3) 0.026(3) -0.003(2) 0.006(2) 0.000(2)
C17 0.019(3) 0.043(3) 0.028(3) -0.003(2) 0.005(2) 0.000(2)
C18 0.021(3) 0.039(3) 0.028(3) 0.002(2) 0.009(2) 0.005(2)
C19 0.016(3) 0.035(3) 0.024(3) 0.003(2) 0.008(2) 0.003(2)
C20 0.020(3) 0.033(2) 0.025(3) 0.004(2) 0.012(2) 0.003(2)
C21 0.018(3) 0.036(3) 0.024(3) 0.003(2) 0.008(2) -0.001(2)
C22 0.023(3) 0.034(3) 0.027(3) 0.006(2) 0.011(2) 0.009(2)
N3 0.021(2) 0.039(2) 0.027(2) -0.0004(18) 0.0086(19) 0.0011(19)
N4 0.018(2) 0.038(2) 0.023(2) 0.0005(18) 0.0067(18) 0.0037(18)
O3 0.027(2) 0.047(2) 0.035(2) -0.0011(17) -0.0029(17) 0.0120(18)
O4 0.036(2) 0.0326(18) 0.036(2) 0.0015(16) 0.0117(18) 0.0067(17)

loop_
_atom_type_symbol
_atom_type_description
_atom_type_scat_dispersion_real
_atom_type_scat_dispersion_imag
_atom_type_scat_source
C C 0.0033 0.0016 'International Tables Vol C Tables 4.2.6.8 and 6.1.1.4'
H H 0.0000 0.0000 'International Tables Vol C Tables 4.2.6.8 and 6.1.1.4'
I I -0.4742 1.8119 'International Tables Vol C Tables 4.2.6.8 and 6.1.1.4'
N N 0.0061 0.0033 'International Tables Vol C Tables 4.2.6.8 and 6.1.1.4'
O O 0.0106 0.0060 'International Tables Vol C Tables 4.2.6.8 and 6.1.1.4'
Hg Hg -2.3894 9.2266 'International Tables Vol C Tables 4.2.6.8 and 6.1.1.4'

loop_
_geom_angle_atom_site_label_1
_geom_angle_atom_site_label_2
_geom_angle_atom_site_label_3
_geom_angle
_geom_angle_site_symmetry_1
_geom_angle_site_symmetry_3
_geom_angle_publ_flag
N3 Hg N1 87.28(13) . . ?
N3 Hg I2 103.48(10) . . ?
N1 Hg I2 103.14(10) . . ?
N3 Hg I1 98.49(10) . . ?
N1 Hg I1 102.47(10) . . ?
I2 Hg I1 146.795(14) . . ?
N1 C1 C2 123.5(5) . . ?
C1 C2 C3 119.5(5) . . ?
C4 C3 C2 117.3(5) . . ?
C4 C3 C6 121.1(5) . . ?
C2 C3 C6 121.5(5) . . ?
C3 C4 C5 119.6(5) . . ?
N1 C5 C4 122.9(5) . . ?
N2 C6 C3 110.7(4) . . ?
O1 C7 N2 124.8(5) . . ?
O1 C7 C8 128.8(4) . . ?
N2 C7 C8 106.4(4) . . ?
C11 C8 C9 123.3(4) . . ?
C11 C8 C7 128.8(4) . . ?
C9 C8 C7 107.9(4) . . ?
C11 C9 C8 121.7(4) 3_676 . ?
C11 C9 C10 130.0(5) 3_676 . ?
C8 C9 C10 108.2(4) . . ?
O2 C10 N2 124.7(5) . . ?
O2 C10 C9 129.2(5) . . ?
N2 C10 C9 106.0(4) . . ?
C9 C11 C8 115.0(4) 3_676 . ?
C1 N1 C5 117.2(5) . . ?
C1 N1 Hg 122.5(3) . . ?
C5 N1 Hg 120.3(3) . . ?
C7 N2 C10 111.5(4) . . ?
C7 N2 C6 122.8(4) . . ?
C10 N2 C6 125.2(4) . . ?
N3 C12 C13 122.8(5) . . ?
C12 C13 C14 119.6(5) . . ?
C15 C14 C13 117.8(5) . . ?
C15 C14 C17 121.7(5) . . ?
C13 C14 C17 120.5(4) . . ?
C14 C15 C16 119.3(5) . . ?
N3 C16 C15 123.1(5) . . ?
N4 C17 C14 109.3(4) . . ?
O3 C18 N4 125.1(5) . . ?
O3 C18 C19 129.9(5) . . ?
N4 C18 C19 105.1(4) . . ?
C22 C19 C20 121.9(4) 3_755 . ?
C22 C19 C18 129.3(4) 3_755 . ?
C20 C19 C18 108.8(4) . . ?
C22 C20 C19 123.6(4) . . ?
C22 C20 C21 129.1(4) . . ?
C19 C20 C21 107.2(4) . . ?
O4 C21 N4 125.1(5) . . ?
O4 C21 C20 128.4(5) . . ?
N4 C21 C20 106.4(4) . . ?
C20 C22 C19 114.5(4) . 3_755 ?
C12 N3 C16 117.4(4) . . ?
C12 N3 Hg 118.9(3) . . ?
C16 N3 Hg 123.8(3) . . ?
C21 N4 C18 112.4(4) . . ?
C21 N4 C17 121.4(4) . . ?
C18 N4 C17 126.2(4) . . ?

loop_
_geom_bond_atom_site_label_1
_geom_bond_atom_site_label_2
_geom_bond_distance
_geom_bond_site_symmetry_2
_geom_bond_publ_flag
Hg N3 2.417(4) . ?
Hg N1 2.442(4) . ?
Hg I2 2.6471(4) . ?
Hg I1 2.6618(4) . ?
C1 N1 1.327(6) . ?
C1 C2 1.375(7) . ?
C2 C3 1.380(7) . ?
C3 C4 1.380(7) . ?
C3 C6 1.507(7) . ?
C4 C5 1.381(7) . ?
C5 N1 1.335(6) . ?
C6 N2 1.472(6) . ?
C7 O1 1.207(5) . ?
C7 N2 1.390(6) . ?
C7 C8 1.478(7) . ?
C8 C11 1.384(6) . ?
C8 C9 1.385(6) . ?
C9 C11 1.379(7) 3_676 ?
C9 C10 1.480(7) . ?
C10 O2 1.218(6) . ?
C10 N2 1.393(6) . ?
C11 C9 1.379(7) 3_676 ?
C12 N3 1.333(6) . ?
C12 C13 1.377(7) . ?
C13 C14 1.394(7) . ?
C14 C15 1.370(7) . ?
C14 C17 1.504(7) . ?
C15 C16 1.386(7) . ?
C16 N3 1.344(6) . ?
C17 N4 1.458(6) . ?
C18 O3 1.197(6) . ?
C18 N4 1.402(6) . ?
C18 C19 1.498(7) . ?
C19 C22 1.383(6) 3_755 ?
C19 C20 1.393(6) . ?
C20 C22 1.375(6) . ?
C20 C21 1.497(6) . ?
C21 O4 1.204(5) . ?
C21 N4 1.388(6) . ?
C22 C19 1.383(6) 3_755 ?

loop_
_geom_torsion_atom_site_label_1
_geom_torsion_atom_site_label_2
_geom_torsion_atom_site_label_3
_geom_torsion_atom_site_label_4
_geom_torsion
_geom_torsion_site_symmetry_1
_geom_torsion_site_symmetry_2
_geom_torsion_site_symmetry_3
_geom_torsion_site_symmetry_4
_geom_torsion_publ_flag
N1 C1 C2 C3 -0.1(8) . . . . ?
C1 C2 C3 C4 -1.1(7) . . . . ?
C1 C2 C3 C6 176.3(5) . . . . ?
C2 C3 C4 C5 1.1(7) . . . . ?
C6 C3 C4 C5 -176.4(5) . . . . ?
C3 C4 C5 N1 0.2(8) . . . . ?
C4 C3 C6 N2 74.6(6) . . . . ?
C2 C3 C6 N2 -102.8(5) . . . . ?
O1 C7 C8 C11 -0.2(8) . . . . ?
N2 C7 C8 C11 177.7(4) . . . . ?
O1 C7 C8 C9 -177.2(5) . . . . ?
N2 C7 C8 C9 0.7(5) . . . . ?
C11 C8 C9 C11 -1.0(8) . . . 3_676 ?
C7 C8 C9 C11 176.1(4) . . . 3_676 ?
C11 C8 C9 C10 -177.4(4) . . . . ?
C7 C8 C9 C10 -0.2(5) . . . . ?
C11 C9 C10 O2 2.6(8) 3_676 . . . ?
C8 C9 C10 O2 178.6(5) . . . . ?
C11 C9 C10 N2 -176.3(5) 3_676 . . . ?
C8 C9 C10 N2 -0.3(5) . . . . ?
C9 C8 C11 C9 1.0(7) . . . 3_676 ?
C7 C8 C11 C9 -175.6(4) . . . 3_676 ?
C2 C1 N1 C5 1.3(7) . . . . ?
C2 C1 N1 Hg -176.9(4) . . . . ?
C4 C5 N1 C1 -1.4(7) . . . . ?
C4 C5 N1 Hg 176.9(4) . . . . ?
N3 Hg N1 C1 -92.7(4) . . . . ?
I2 Hg N1 C1 164.1(3) . . . . ?
I1 Hg N1 C1 5.4(4) . . . . ?
N3 Hg N1 C5 89.1(4) . . . . ?
I2 Hg N1 C5 -14.1(4) . . . . ?
I1 Hg N1 C5 -172.8(3) . . . . ?
O1 C7 N2 C10 177.1(4) . . . . ?
C8 C7 N2 C10 -0.9(5) . . . . ?
O1 C7 N2 C6 4.4(7) . . . . ?
C8 C7 N2 C6 -173.6(4) . . . . ?
O2 C10 N2 C7 -178.2(4) . . . . ?
C9 C10 N2 C7 0.8(5) . . . . ?
O2 C10 N2 C6 -5.8(7) . . . . ?
C9 C10 N2 C6 173.2(4) . . . . ?
C3 C6 N2 C7 63.2(6) . . . . ?
C3 C6 N2 C10 -108.4(5) . . . . ?
N3 C12 C13 C14 0.4(8) . . . . ?
C12 C13 C14 C15 0.2(7) . . . . ?
C12 C13 C14 C17 -177.0(5) . . . . ?
C13 C14 C15 C16 -0.6(7) . . . . ?
C17 C14 C15 C16 176.5(4) . . . . ?
C14 C15 C16 N3 0.5(7) . . . . ?
C15 C14 C17 N4 -115.1(5) . . . . ?
C13 C14 C17 N4 61.9(6) . . . . ?
O3 C18 C19 C22 2.0(9) . . . 3_755 ?
N4 C18 C19 C22 -178.1(4) . . . 3_755 ?
O3 C18 C19 C20 -178.3(5) . . . . ?
N4 C18 C19 C20 1.7(5) . . . . ?
C22 C19 C20 C22 0.0(8) 3_755 . . . ?
C18 C19 C20 C22 -179.7(4) . . . . ?
C22 C19 C20 C21 178.8(4) 3_755 . . . ?
C18 C19 C20 C21 -1.0(5) . . . . ?
C22 C20 C21 O4 0.9(8) . . . . ?
C19 C20 C21 O4 -177.8(5) . . . . ?
C22 C20 C21 N4 178.6(4) . . . . ?
C19 C20 C21 N4 -0.1(5) . . . . ?
C19 C20 C22 C19 0.0(7) . . . 3_755 ?
C21 C20 C22 C19 -178.5(4) . . . 3_755 ?
C13 C12 N3 C16 -0.5(7) . . . . ?
C13 C12 N3 Hg 179.3(4) . . . . ?
C15 C16 N3 C12 0.0(7) . . . . ?
C15 C16 N3 Hg -179.8(4) . . . . ?
N1 Hg N3 C12 159.2(4) . . . . ?
I2 Hg N3 C12 -97.9(4) . . . . ?
I1 Hg N3 C12 57.0(4) . . . . ?
N1 Hg N3 C16 -21.0(4) . . . . ?
I2 Hg N3 C16 81.9(4) . . . . ?
I1 Hg N3 C16 -123.2(4) . . . . ?
O4 C21 N4 C18 179.1(5) . . . . ?
C20 C21 N4 C18 1.3(5) . . . . ?
O4 C21 N4 C17 -0.3(7) . . . . ?
C20 C21 N4 C17 -178.1(4) . . . . ?
O3 C18 N4 C21 178.1(5) . . . . ?
C19 C18 N4 C21 -1.8(5) . . . . ?
O3 C18 N4 C17 -2.5(8) . . . . ?
C19 C18 N4 C17 177.6(4) . . . . ?
C14 C17 N4 C21 62.2(6) . . . . ?
C14 C17 N4 C18 -117.1(5) . . . . ?
